data_7157246
loop_
_publ_author_name
'Zhan, Shao-Cong'
'Sun, Jing'
'Liu, Ru-Zhang'
'Yan, Chao-Guo'

_publ_section_title
;
 Diastereoselective construction of carbazole-based spirooxindoles via the
 Levy three-component reaction.
;
_journal_issue 1
_journal_name_full 'Organic &amp; biomolecular chemistry'
_journal_page_first 163
_journal_page_last 168
_journal_paper_doi 10.1039/c9ob02013f
_journal_volume 18
_journal_year 2019
_chemical_formula_moiety 'C37 H31 N O5'
_chemical_formula_sum 'C37 H31 N O5'
_chemical_formula_weight 569.63
_space_group_crystal_system triclinic
_space_group_IT_number 2
_space_group_name_Hall '-P 1'
_space_group_name_H-M_alt 'P -1'
_atom_sites_solution_hydrogens geom
_audit_creation_method SHELXL-2014/7
_audit_update_record
;
2019-07-24 deposited with the CCDC.	2019-12-02 downloaded from the CCDC.
;
_cell_angle_alpha 94.120(5)
_cell_angle_beta 105.428(5)
_cell_angle_gamma 94.267(5)
_cell_formula_units_Z 2
_cell_length_a 9.5940(17)
_cell_length_b 9.7016(17)
_cell_length_c 16.666(3)
_cell_measurement_reflns_used 2481
_cell_measurement_temperature 273(2)
_cell_measurement_theta_max 21.09
_cell_measurement_theta_min 2.21
_cell_volume 1484.4(5)
_computing_cell_refinement 'Bruker SAINT'
_computing_data_collection 'Bruker APEX2'
_computing_data_reduction 'Bruker SAINT'
_computing_molecular_graphics 'Bruker SHELXTL'
_computing_publication_material 'Bruker SHELXTL'
_computing_structure_refinement 'SHELXL-2014/7 (Sheldrick, 2014)'
_computing_structure_solution 'SHELXS-97 (Sheldrick 2008)'
_diffrn_ambient_temperature 273(2)
_diffrn_measured_fraction_theta_full 0.995
_diffrn_measured_fraction_theta_max 0.995
_diffrn_measurement_device_type 'CCD area detector'
_diffrn_measurement_method 'phi and omega scans'
_diffrn_radiation_source 'fine-focus sealed tube'
_diffrn_radiation_type MoK\a
_diffrn_radiation_wavelength 0.71073
_diffrn_reflns_av_R_equivalents 0.1482
_diffrn_reflns_av_unetI/netI 0.2113
_diffrn_reflns_Laue_measured_fraction_full 0.995
_diffrn_reflns_Laue_measured_fraction_max 0.995
_diffrn_reflns_limit_h_max 11
_diffrn_reflns_limit_h_min -11
_diffrn_reflns_limit_k_max 10
_diffrn_reflns_limit_k_min -11
_diffrn_reflns_limit_l_max 19
_diffrn_reflns_limit_l_min -19
_diffrn_reflns_number 18788
_diffrn_reflns_point_group_measured_fraction_full 0.995
_diffrn_reflns_point_group_measured_fraction_max 0.995
_diffrn_reflns_theta_full 25.000
_diffrn_reflns_theta_max 25.000
_diffrn_reflns_theta_min 2.213
_exptl_absorpt_coefficient_mu 0.084
_exptl_absorpt_correction_T_max 0.983
_exptl_absorpt_correction_T_min 0.978
_exptl_absorpt_correction_type multi-scan
_exptl_absorpt_process_details sadabs
_exptl_crystal_colour yellow
_exptl_crystal_density_diffrn 1.274
_exptl_crystal_description block
_exptl_crystal_F_000 600
_exptl_crystal_size_max 0.260
_exptl_crystal_size_mid 0.220
_exptl_crystal_size_min 0.200
_refine_diff_density_max 0.202
_refine_diff_density_min -0.190
_refine_diff_density_rms 0.045
_refine_ls_extinction_method none
_refine_ls_goodness_of_fit_ref 0.936
_refine_ls_hydrogen_treatment constr
_refine_ls_matrix_type full
_refine_ls_number_parameters 391
_refine_ls_number_reflns 5206
_refine_ls_number_restraints 0
_refine_ls_restrained_S_all 0.936
_refine_ls_R_factor_all 0.2487
_refine_ls_R_factor_gt 0.0839
_refine_ls_shift/su_max 0.000
_refine_ls_shift/su_mean 0.000
_refine_ls_structure_factor_coef Fsqd
_refine_ls_weighting_details 'w=1/[\s^2^(Fo^2^)+(0.0747P)^2^] where P=(Fo^2^+2Fc^2^)/3'
_refine_ls_weighting_scheme calc
_refine_ls_wR_factor_gt 0.1461
_refine_ls_wR_factor_ref 0.1767
_reflns_Friedel_coverage 0.000
_reflns_number_gt 2058
_reflns_number_total 5206
_reflns_threshold_expression 'I > 2\s(I)'
_cod_data_source_file c9ob02013f2.cif
_cod_data_source_block 2a
_cod_depositor_comments 'Adding full bibliography for 7157234--7157247.cif.'
_cod_original_cell_volume 1484.4(4)
_cod_database_code 7157246
_shelx_shelxl_version_number 2014/7
_shelx_space_group_comment
; 
The symmetry employed for this shelxl refinement is uniquely defined 
by the following loop, which should always be used as a source of 
symmetry information in preference to the above space-group names. 
They are only intended as comments. 
;
_shelx_estimated_absorpt_t_min 0.978
_shelx_estimated_absorpt_t_max 0.983

loop_
_space_group_symop_operation_xyz
'x, y, z'
'-x, -y, -z'

loop_
_atom_site_label
_atom_site_type_symbol
_atom_site_fract_x
_atom_site_fract_y
_atom_site_fract_z
_atom_site_U_iso_or_equiv
_atom_site_adp_type
_atom_site_occupancy
_atom_site_site_symmetry_order
_atom_site_calc_flag
_atom_site_refinement_flags_posn
_atom_site_refinement_flags_adp
C1 C 0.2113(4) 0.2174(5) 0.5391(3) 0.0482(11) Uani 1 1 d . .
C2 C 0.2791(4) 0.2604(6) 0.6224(3) 0.0621(13) Uani 1 1 d . .
H2 H 0.3166 0.1967 0.6596 0.075 Uiso 1 1 calc R U
C3 C 0.2897(5) 0.3982(7) 0.6486(3) 0.0776(16) Uani 1 1 d . .
H3 H 0.3353 0.4289 0.7042 0.093 Uiso 1 1 calc R U
C4 C 0.2333(5) 0.4926(6) 0.5933(3) 0.0751(16) Uani 1 1 d . .
H4 H 0.2411 0.5859 0.6128 0.090 Uiso 1 1 calc R U
C5 C 0.1644(4) 0.4514(5) 0.5083(3) 0.0608(13) Uani 1 1 d . .
H5 H 0.1269 0.5154 0.4713 0.073 Uiso 1 1 calc R U
C6 C 0.1550(4) 0.3098(5) 0.4820(2) 0.0453(11) Uani 1 1 d . .
C7 C 0.0971(4) 0.2311(5) 0.4024(2) 0.0422(11) Uani 1 1 d . .
C8 C 0.1224(4) 0.0976(5) 0.4139(2) 0.0437(11) Uani 1 1 d . .
C9 C 0.0889(4) -0.0229(4) 0.3488(2) 0.0403(10) Uani 1 1 d . .
H9 H 0.0134 -0.0882 0.3584 0.048 Uiso 1 1 calc R U
C10 C 0.2253(5) -0.0940(5) 0.3541(3) 0.0476(12) Uani 1 1 d . .
C11 C 0.3717(6) -0.2584(6) 0.4277(3) 0.0966(18) Uani 1 1 d . .
H11A H 0.3467 -0.3578 0.4154 0.116 Uiso 1 1 calc R U
H11B H 0.4315 -0.2286 0.3923 0.116 Uiso 1 1 calc R U
C12 C 0.4508(5) -0.2282(7) 0.5127(3) 0.114(2) Uani 1 1 d . .
H12A H 0.5022 -0.1373 0.5206 0.171 Uiso 1 1 calc R U
H12B H 0.5189 -0.2958 0.5281 0.171 Uiso 1 1 calc R U
H12C H 0.3849 -0.2309 0.5471 0.171 Uiso 1 1 calc R U
C13 C 0.0221(4) 0.2804(4) 0.3197(2) 0.0432(11) Uani 1 1 d . .
H13 H -0.0510 0.3397 0.3298 0.052 Uiso 1 1 calc R U
C14 C 0.1254(4) 0.3687(4) 0.2851(2) 0.0430(11) Uani 1 1 d . .
C15 C 0.0855(5) 0.4889(5) 0.2499(2) 0.0545(12) Uani 1 1 d . .
H15 H -0.0062 0.5159 0.2481 0.065 Uiso 1 1 calc R U
C16 C 0.1768(6) 0.5703(5) 0.2174(2) 0.0598(13) Uani 1 1 d . .
H16 H 0.1468 0.6512 0.1943 0.072 Uiso 1 1 calc R U
C17 C 0.3105(6) 0.5320(5) 0.2192(2) 0.0523(12) Uani 1 1 d . .
C18 C 0.3791(6) 0.7279(6) 0.1576(3) 0.0980(18) Uani 1 1 d . .
H18A H 0.2894 0.7144 0.1141 0.147 Uiso 1 1 calc R U
H18B H 0.4551 0.7658 0.1357 0.147 Uiso 1 1 calc R U
H18C H 0.3688 0.7909 0.2023 0.147 Uiso 1 1 calc R U
C19 C 0.3551(5) 0.4132(5) 0.2548(3) 0.0566(12) Uani 1 1 d . .
H19 H 0.4472 0.3873 0.2567 0.068 Uiso 1 1 calc R U
C20 C 0.2641(5) 0.3338(4) 0.2872(2) 0.0514(11) Uani 1 1 d . .
H20 H 0.2957 0.2541 0.3112 0.062 Uiso 1 1 calc R U
C21 C -0.2057(4) 0.1100(4) 0.2838(3) 0.0440(11) Uani 1 1 d . .
C22 C -0.3287(5) 0.1271(4) 0.2128(3) 0.0466(11) Uani 1 1 d . .
C23 C -0.4770(6) 0.1013(5) 0.2054(3) 0.0744(14) Uani 1 1 d . .
H23 H -0.5106 0.0725 0.2495 0.089 Uiso 1 1 calc R U
C24 C -0.5705(6) 0.1203(6) 0.1300(5) 0.0989(19) Uani 1 1 d . .
H24 H -0.6698 0.1035 0.1236 0.119 Uiso 1 1 calc R U
C25 C -0.5253(7) 0.1628(7) 0.0639(4) 0.105(2) Uani 1 1 d . .
H25 H -0.5929 0.1724 0.0135 0.126 Uiso 1 1 calc R U
C26 C -0.3781(6) 0.1914(5) 0.0723(3) 0.0799(15) Uani 1 1 d . .
H26 H -0.3454 0.2231 0.0286 0.096 Uiso 1 1 calc R U
C27 C -0.2816(5) 0.1717(4) 0.1472(3) 0.0499(11) Uani 1 1 d . .
C28 C -0.1209(5) 0.1870(4) 0.1703(2) 0.0471(11) Uani 1 1 d . .
C29 C -0.0619(4) 0.1512(4) 0.2598(2) 0.0382(10) Uani 1 1 d . .
C30 C 0.0349(4) 0.0302(4) 0.2607(2) 0.0419(11) Uani 1 1 d . .
H30 H 0.1220 0.0683 0.2467 0.050 Uiso 1 1 calc R U
C31 C -0.0344(4) -0.0891(4) 0.1937(2) 0.0413(11) Uani 1 1 d . .
C32 C -0.1389(4) -0.1884(5) 0.2013(2) 0.0521(12) Uani 1 1 d . .
H32 H -0.1720 -0.1829 0.2489 0.063 Uiso 1 1 calc R U
C33 C -0.1953(4) -0.2953(5) 0.1401(3) 0.0595(13) Uani 1 1 d . .
H33 H -0.2655 -0.3608 0.1476 0.071 Uiso 1 1 calc R U
C34 C -0.1513(6) -0.3088(5) 0.0680(3) 0.0627(13) Uani 1 1 d . .
C35 C -0.2090(6) -0.4328(5) 0.0040(3) 0.108(2) Uani 1 1 d . .
H35A H -0.2045 -0.4082 -0.0501 0.162 Uiso 1 1 calc R U
H35B H -0.3079 -0.4605 0.0024 0.162 Uiso 1 1 calc R U
H35C H -0.1510 -0.5083 0.0191 0.162 Uiso 1 1 calc R U
C36 C -0.0513(6) -0.2076(6) 0.0588(3) 0.0678(14) Uani 1 1 d . .
H36 H -0.0224 -0.2110 0.0098 0.081 Uiso 1 1 calc R U
C37 C 0.0074(4) -0.1013(5) 0.1199(3) 0.0546(12) Uani 1 1 d . .
H37 H 0.0770 -0.0357 0.1119 0.066 Uiso 1 1 calc R U
N1 N 0.1907(3) 0.0875(4) 0.49671(19) 0.0496(9) Uani 1 1 d . .
H1 H 0.2163 0.0124 0.5184 0.059 Uiso 1 1 calc R U
O1 O 0.3120(3) -0.0671(3) 0.31710(19) 0.0712(10) Uani 1 1 d . .
O2 O 0.2399(3) -0.1880(3) 0.40975(18) 0.0708(9) Uani 1 1 d . .
O3 O 0.4135(4) 0.6023(4) 0.18740(19) 0.0831(10) Uani 1 1 d . .
O4 O -0.2120(3) 0.0715(3) 0.35047(17) 0.0683(9) Uani 1 1 d . .
O5 O -0.0483(3) 0.2200(3) 0.12426(16) 0.0645(9) Uani 1 1 d . .

loop_
_atom_site_aniso_label
_atom_site_aniso_U_11
_atom_site_aniso_U_22
_atom_site_aniso_U_33
_atom_site_aniso_U_23
_atom_site_aniso_U_13
_atom_site_aniso_U_12
C1 0.052(3) 0.065(4) 0.031(3) 0.007(3) 0.016(2) 0.003(3)
C2 0.062(3) 0.086(4) 0.034(3) 0.001(3) 0.012(2) -0.008(3)
C3 0.080(4) 0.109(5) 0.038(3) -0.001(4) 0.017(3) -0.019(4)
C4 0.073(4) 0.089(4) 0.061(4) -0.033(4) 0.032(3) -0.017(3)
C5 0.061(3) 0.065(4) 0.062(3) 0.002(3) 0.030(3) 0.003(3)
C6 0.054(3) 0.051(3) 0.034(3) -0.001(3) 0.017(2) 0.011(2)
C7 0.048(3) 0.051(3) 0.031(3) 0.003(2) 0.015(2) 0.011(2)
C8 0.050(3) 0.058(3) 0.025(3) 0.010(2) 0.011(2) 0.015(2)
C9 0.044(3) 0.048(3) 0.030(2) 0.007(2) 0.0112(19) 0.003(2)
C10 0.047(3) 0.056(3) 0.039(3) -0.001(2) 0.011(2) 0.010(3)
C11 0.096(4) 0.131(5) 0.072(4) 0.037(4) 0.017(3) 0.066(4)
C12 0.071(4) 0.175(6) 0.093(4) 0.037(4) 0.008(3) 0.030(4)
C13 0.048(3) 0.050(3) 0.035(2) 0.011(2) 0.012(2) 0.017(2)
C14 0.043(3) 0.046(3) 0.041(3) 0.007(2) 0.011(2) 0.014(2)
C15 0.062(3) 0.049(3) 0.057(3) 0.019(3) 0.016(2) 0.018(3)
C16 0.078(4) 0.058(3) 0.046(3) 0.021(2) 0.015(3) 0.015(3)
C17 0.063(4) 0.057(4) 0.033(3) 0.001(2) 0.015(2) -0.018(3)
C18 0.125(5) 0.076(4) 0.103(4) 0.017(4) 0.049(4) 0.003(4)
C19 0.053(3) 0.059(3) 0.059(3) 0.012(3) 0.015(2) 0.005(3)
C20 0.061(3) 0.047(3) 0.046(3) 0.017(2) 0.011(2) 0.009(3)
C21 0.042(3) 0.045(3) 0.050(3) 0.009(2) 0.019(2) 0.006(2)
C22 0.044(3) 0.046(3) 0.053(3) 0.006(2) 0.015(2) 0.015(2)
C23 0.056(4) 0.078(4) 0.088(4) 0.008(3) 0.018(3) 0.007(3)
C24 0.049(4) 0.111(5) 0.120(5) 0.002(4) -0.005(4) 0.013(3)
C25 0.078(5) 0.124(6) 0.101(5) 0.025(4) -0.001(4) 0.013(4)
C26 0.081(4) 0.084(4) 0.066(4) 0.026(3) -0.003(3) 0.015(3)
C27 0.052(3) 0.055(3) 0.043(3) 0.013(2) 0.009(2) 0.010(2)
C28 0.055(3) 0.051(3) 0.036(3) 0.008(2) 0.012(2) 0.004(2)
C29 0.040(2) 0.047(3) 0.029(2) 0.011(2) 0.0092(19) 0.006(2)
C30 0.042(2) 0.055(3) 0.035(2) 0.017(2) 0.016(2) 0.009(2)
C31 0.037(3) 0.052(3) 0.032(2) -0.001(2) 0.004(2) 0.014(2)
C32 0.052(3) 0.063(3) 0.042(3) -0.004(3) 0.019(2) -0.007(3)
C33 0.055(3) 0.058(3) 0.056(3) 0.005(3) 0.003(3) -0.007(2)
C34 0.078(4) 0.067(4) 0.037(3) -0.001(3) 0.003(3) 0.020(3)
C35 0.121(5) 0.100(4) 0.081(4) -0.036(4) 0.002(3) 0.011(4)
C36 0.096(4) 0.083(4) 0.032(3) 0.002(3) 0.028(3) 0.023(3)
C37 0.068(3) 0.065(3) 0.039(3) 0.001(3) 0.029(2) 0.008(3)
N1 0.062(2) 0.058(3) 0.028(2) 0.014(2) 0.0074(17) 0.0108(19)
O1 0.059(2) 0.082(2) 0.087(2) 0.0239(19) 0.0361(19) 0.0245(18)
O2 0.078(2) 0.085(2) 0.062(2) 0.0355(19) 0.0236(17) 0.0431(19)
O3 0.090(3) 0.083(3) 0.075(2) 0.019(2) 0.0218(19) -0.006(2)
O4 0.075(2) 0.096(3) 0.0509(19) 0.0319(19) 0.0388(16) 0.0154(18)
O5 0.069(2) 0.086(2) 0.0409(17) 0.0215(17) 0.0168(16) 0.0012(18)

loop_
_atom_type_symbol
_atom_type_description
_atom_type_scat_dispersion_real
_atom_type_scat_dispersion_imag
_atom_type_scat_source
C C 0.0033 0.0016 'International Tables Vol C Tables 4.2.6.8 and 6.1.1.4'
H H 0.0000 0.0000 'International Tables Vol C Tables 4.2.6.8 and 6.1.1.4'
N N 0.0061 0.0033 'International Tables Vol C Tables 4.2.6.8 and 6.1.1.4'
O O 0.0106 0.0060 'International Tables Vol C Tables 4.2.6.8 and 6.1.1.4'

loop_
_geom_angle_atom_site_label_1
_geom_angle_atom_site_label_2
_geom_angle_atom_site_label_3
_geom_angle
N1 C1 C2 130.1(4)
N1 C1 C6 107.7(3)
C2 C1 C6 122.2(4)
C3 C2 C1 118.5(5)
C3 C2 H2 120.8
C1 C2 H2 120.8
C2 C3 C4 120.7(5)
C2 C3 H3 119.6
C4 C3 H3 119.6
C3 C4 C5 121.8(5)
C3 C4 H4 119.1
C5 C4 H4 119.1
C6 C5 C4 117.0(4)
C6 C5 H5 121.5
C4 C5 H5 121.5
C1 C6 C5 119.8(4)
C1 C6 C7 107.1(4)
C5 C6 C7 133.0(4)
C8 C7 C6 106.9(3)
C8 C7 C13 124.2(4)
C6 C7 C13 128.9(4)
C7 C8 N1 109.5(4)
C7 C8 C9 127.2(3)
N1 C8 C9 123.3(4)
C8 C9 C10 108.9(3)
C8 C9 C30 109.3(3)
C10 C9 C30 109.6(3)
C8 C9 H9 109.7
C10 C9 H9 109.7
C30 C9 H9 109.7
O1 C10 O2 123.8(4)
O1 C10 C9 125.3(4)
O2 C10 C9 110.8(4)
C12 C11 O2 110.5(4)
C12 C11 H11A 109.6
O2 C11 H11A 109.6
C12 C11 H11B 109.6
O2 C11 H11B 109.6
H11A C11 H11B 108.1
C11 C12 H12A 109.5
C11 C12 H12B 109.5
H12A C12 H12B 109.5
C11 C12 H12C 109.5
H12A C12 H12C 109.5
H12B C12 H12C 109.5
C7 C13 C14 112.1(3)
C7 C13 C29 108.3(3)
C14 C13 C29 115.0(3)
C7 C13 H13 107.0
C14 C13 H13 107.0
C29 C13 H13 107.0
C15 C14 C20 116.6(4)
C15 C14 C13 121.1(4)
C20 C14 C13 122.4(4)
C14 C15 C16 122.2(4)
C14 C15 H15 118.9
C16 C15 H15 118.9
C17 C16 C15 119.7(4)
C17 C16 H16 120.2
C15 C16 H16 120.2
C16 C17 C19 119.9(4)
C16 C17 O3 126.2(5)
C19 C17 O3 114.0(5)
O3 C18 H18A 109.5
O3 C18 H18B 109.5
H18A C18 H18B 109.5
O3 C18 H18C 109.5
H18A C18 H18C 109.5
H18B C18 H18C 109.5
C20 C19 C17 119.9(4)
C20 C19 H19 120.0
C17 C19 H19 120.0
C19 C20 C14 121.7(4)
C19 C20 H20 119.1
C14 C20 H20 119.1
O4 C21 C22 126.5(4)
O4 C21 C29 125.1(4)
C22 C21 C29 108.4(3)
C27 C22 C23 120.6(4)
C27 C22 C21 110.8(4)
C23 C22 C21 128.6(4)
C24 C23 C22 116.8(5)
C24 C23 H23 121.6
C22 C23 H23 121.6
C25 C24 C23 123.3(5)
C25 C24 H24 118.4
C23 C24 H24 118.4
C24 C25 C26 119.6(5)
C24 C25 H25 120.2
C26 C25 H25 120.2
C27 C26 C25 118.3(5)
C27 C26 H26 120.9
C25 C26 H26 120.9
C22 C27 C26 121.4(4)
C22 C27 C28 109.8(4)
C26 C27 C28 128.7(4)
O5 C28 C27 125.0(4)
O5 C28 C29 125.5(4)
C27 C28 C29 109.5(3)
C28 C29 C30 109.4(3)
C28 C29 C21 101.5(3)
C30 C29 C21 113.2(3)
C28 C29 C13 112.1(3)
C30 C29 C13 111.6(3)
C21 C29 C13 108.7(3)
C31 C30 C29 113.3(3)
C31 C30 C9 111.6(3)
C29 C30 C9 113.1(3)
C31 C30 H30 106.1
C29 C30 H30 106.1
C9 C30 H30 106.1
C32 C31 C37 116.4(4)
C32 C31 C30 123.6(3)
C37 C31 C30 120.0(4)
C33 C32 C31 121.4(4)
C33 C32 H32 119.3
C31 C32 H32 119.3
C32 C33 C34 122.1(4)
C32 C33 H33 119.0
C34 C33 H33 119.0
C36 C34 C33 116.7(4)
C36 C34 C35 122.5(5)
C33 C34 C35 120.8(5)
C34 C35 H35A 109.5
C34 C35 H35B 109.5
H35A C35 H35B 109.5
C34 C35 H35C 109.5
H35A C35 H35C 109.5
H35B C35 H35C 109.5
C34 C36 C37 121.8(4)
C34 C36 H36 119.1
C37 C36 H36 119.1
C36 C37 C31 121.6(4)
C36 C37 H37 119.2
C31 C37 H37 119.2
C1 N1 C8 108.7(3)
C1 N1 H1 125.6
C8 N1 H1 125.6
C10 O2 C11 118.1(3)
C18 O3 C17 116.2(4)

loop_
_geom_bond_atom_site_label_1
_geom_bond_atom_site_label_2
_geom_bond_distance
C1 N1 1.374(5)
C1 C2 1.385(5)
C1 C6 1.387(5)
C2 C3 1.364(6)
C2 H2 0.9300
C3 C4 1.382(6)
C3 H3 0.9300
C4 C5 1.408(5)
C4 H4 0.9300
C5 C6 1.400(5)
C5 H5 0.9300
C6 C7 1.432(5)
C7 C8 1.353(5)
C7 C13 1.505(5)
C8 N1 1.375(4)
C8 C9 1.490(5)
C9 C10 1.509(5)
C9 C30 1.560(4)
C9 H9 0.9800
C10 O1 1.185(4)
C10 O2 1.335(5)
C11 C12 1.416(6)
C11 O2 1.453(5)
C11 H11A 0.9700
C11 H11B 0.9700
C12 H12A 0.9600
C12 H12B 0.9600
C12 H12C 0.9600
C13 C14 1.516(5)
C13 C29 1.568(5)
C13 H13 0.9800
C14 C15 1.376(5)
C14 C20 1.390(5)
C15 C16 1.377(5)
C15 H15 0.9300
C16 C17 1.355(6)
C16 H16 0.9300
C17 C19 1.378(6)
C17 O3 1.398(5)
C18 O3 1.378(6)
C18 H18A 0.9600
C18 H18B 0.9600
C18 H18C 0.9600
C19 C20 1.363(5)
C19 H19 0.9300
C20 H20 0.9300
C21 O4 1.212(4)
C21 C22 1.461(5)
C21 C29 1.568(5)
C22 C27 1.374(5)
C22 C23 1.397(6)
C23 C24 1.369(6)
C23 H23 0.9300
C24 C25 1.366(7)
C24 H24 0.9300
C25 C26 1.386(7)
C25 H25 0.9300
C26 C27 1.378(5)
C26 H26 0.9300
C27 C28 1.479(5)
C28 O5 1.209(4)
C28 C29 1.525(5)
C29 C30 1.548(5)
C30 C31 1.528(5)
C30 H30 0.9800
C31 C32 1.376(5)
C31 C37 1.390(5)
C32 C33 1.370(5)
C32 H32 0.9300
C33 C34 1.377(6)
C33 H33 0.9300
C34 C36 1.366(6)
C34 C35 1.514(6)
C35 H35A 0.9600
C35 H35B 0.9600
C35 H35C 0.9600
C36 C37 1.370(5)
C36 H36 0.9300
C37 H37 0.9300
N1 H1 0.8600

loop_
_geom_hbond_atom_site_label_D
_geom_hbond_atom_site_label_H
_geom_hbond_atom_site_label_A
_geom_hbond_distance_DH
_geom_hbond_distance_HA
_geom_hbond_distance_DA
_geom_hbond_angle_DHA
_geom_hbond_site_symmetry_A
N1 H1 O2 0.86 2.62 3.076(5) 114.1 .
N1 H1 O4 0.86 2.40 3.041(4) 132.1 2_556

loop_
_geom_torsion_atom_site_label_1
_geom_torsion_atom_site_label_2
_geom_torsion_atom_site_label_3
_geom_torsion_atom_site_label_4
_geom_torsion
N1 C1 C2 C3 177.7(4)
C6 C1 C2 C3 0.3(6)
C1 C2 C3 C4 0.4(7)
C2 C3 C4 C5 -0.6(7)
C3 C4 C5 C6 0.2(6)
N1 C1 C6 C5 -178.6(3)
C2 C1 C6 C5 -0.7(6)
N1 C1 C6 C7 0.6(4)
C2 C1 C6 C7 178.5(3)
C4 C5 C6 C1 0.4(5)
C4 C5 C6 C7 -178.5(4)
C1 C6 C7 C8 -1.0(4)
C5 C6 C7 C8 178.0(4)
C1 C6 C7 C13 179.1(4)
C5 C6 C7 C13 -1.8(7)
C6 C7 C8 N1 1.1(4)
C13 C7 C8 N1 -179.1(3)
C6 C7 C8 C9 -176.8(3)
C13 C7 C8 C9 3.1(6)
C7 C8 C9 C10 126.4(4)
N1 C8 C9 C10 -51.2(5)
C7 C8 C9 C30 6.7(5)
N1 C8 C9 C30 -170.9(3)
C8 C9 C10 O1 -90.0(5)
C30 C9 C10 O1 29.5(5)
C8 C9 C10 O2 86.8(4)
C30 C9 C10 O2 -153.7(3)
C8 C7 C13 C14 -110.3(4)
C6 C7 C13 C14 69.5(5)
C8 C7 C13 C29 17.7(5)
C6 C7 C13 C29 -162.5(3)
C7 C13 C14 C15 -136.8(4)
C29 C13 C14 C15 98.9(4)
C7 C13 C14 C20 43.1(5)
C29 C13 C14 C20 -81.2(4)
C20 C14 C15 C16 0.7(6)
C13 C14 C15 C16 -179.4(3)
C14 C15 C16 C17 0.4(6)
C15 C16 C17 C19 -1.1(6)
C15 C16 C17 O3 178.7(4)
C16 C17 C19 C20 0.8(6)
O3 C17 C19 C20 -179.1(3)
C17 C19 C20 C14 0.3(6)
C15 C14 C20 C19 -1.0(5)
C13 C14 C20 C19 179.1(3)
O4 C21 C22 C27 -179.7(4)
C29 C21 C22 C27 0.8(4)
O4 C21 C22 C23 -1.3(7)
C29 C21 C22 C23 179.2(4)
C27 C22 C23 C24 1.0(6)
C21 C22 C23 C24 -177.2(4)
C22 C23 C24 C25 -0.2(8)
C23 C24 C25 C26 -1.4(10)
C24 C25 C26 C27 2.0(8)
C23 C22 C27 C26 -0.4(6)
C21 C22 C27 C26 178.1(4)
C23 C22 C27 C28 -178.3(4)
C21 C22 C27 C28 0.2(5)
C25 C26 C27 C22 -1.1(7)
C25 C26 C27 C28 176.3(5)
C22 C27 C28 O5 177.3(4)
C26 C27 C28 O5 -0.4(7)
C22 C27 C28 C29 -1.2(5)
C26 C27 C28 C29 -178.9(4)
O5 C28 C29 C30 -57.0(5)
C27 C28 C29 C30 121.5(3)
O5 C28 C29 C21 -176.9(4)
C27 C28 C29 C21 1.6(4)
O5 C28 C29 C13 67.3(5)
C27 C28 C29 C13 -114.2(4)
O4 C21 C29 C28 179.0(4)
C22 C21 C29 C28 -1.4(4)
O4 C21 C29 C30 61.9(5)
C22 C21 C29 C30 -118.6(3)
O4 C21 C29 C13 -62.7(5)
C22 C21 C29 C13 116.9(3)
C7 C13 C29 C28 -170.7(3)
C14 C13 C29 C28 -44.4(4)
C7 C13 C29 C30 -47.6(4)
C14 C13 C29 C30 78.7(4)
C7 C13 C29 C21 78.0(4)
C14 C13 C29 C21 -155.7(3)
C28 C29 C30 C31 -46.6(4)
C21 C29 C30 C31 65.8(4)
C13 C29 C30 C31 -171.2(3)
C28 C29 C30 C9 -174.8(3)
C21 C29 C30 C9 -62.4(4)
C13 C29 C30 C9 60.6(4)
C8 C9 C30 C31 -166.6(3)
C10 C9 C30 C31 74.1(4)
C8 C9 C30 C29 -37.6(4)
C10 C9 C30 C29 -156.8(3)
C29 C30 C31 C32 -79.4(4)
C9 C30 C31 C32 49.6(5)
C29 C30 C31 C37 100.4(4)
C9 C30 C31 C37 -130.6(4)
C37 C31 C32 C33 1.7(6)
C30 C31 C32 C33 -178.5(4)
C31 C32 C33 C34 -0.3(6)
C32 C33 C34 C36 -2.0(7)
C32 C33 C34 C35 176.3(4)
C33 C34 C36 C37 2.9(7)
C35 C34 C36 C37 -175.3(4)
C34 C36 C37 C31 -1.6(7)
C32 C31 C37 C36 -0.8(6)
C30 C31 C37 C36 179.4(4)
C2 C1 N1 C8 -177.6(4)
C6 C1 N1 C8 0.0(4)
C7 C8 N1 C1 -0.7(4)
C9 C8 N1 C1 177.2(3)
O1 C10 O2 C11 1.8(6)
C9 C10 O2 C11 -175.1(4)
C12 C11 O2 C10 117.6(5)
C16 C17 O3 C18 5.5(6)
C19 C17 O3 C18 -174.6(4)
